data_4518705
loop_
_publ_author_name
'Wang, Wenjing'
'Su, Kongzhao'
'El-Sayed, El-Sayed M'
'Yang, Miao'
'Yuan, Daqiang'

_publ_section_title
;
 Solvatomorphism Influence of Porous Organic Cage on
 C<sub>2</sub>H<sub>2</sub>/CO<sub>2</sub> Separation.
;
_journal_issue 20
_journal_name_full 'ACS applied materials &amp; interfaces'
_journal_page_first 24042
_journal_page_last 24050
_journal_paper_doi 10.1021/acsami.1c04573
_journal_volume 13
_journal_year 2021
_chemical_formula_sum 'C117 H145 Cl3 N8 O16'
_chemical_formula_weight 2025.75
_space_group_crystal_system triclinic
_space_group_IT_number 2
_space_group_name_Hall '-P 1'
_space_group_name_H-M_alt 'P -1'
_atom_sites_solution_hydrogens geom
_audit_creation_method SHELXL-2018/3
_cell_angle_alpha 87.868(3)
_cell_angle_beta 81.167(3)
_cell_angle_gamma 70.560(3)
_cell_formula_units_Z 1
_cell_length_a 13.9505(4)
_cell_length_b 14.4066(5)
_cell_length_c 17.9329(5)
_cell_measurement_reflns_used 8139
_cell_measurement_temperature 100(2)
_cell_measurement_theta_max 75.7240
_cell_measurement_theta_min 3.8160
_cell_volume 3357.99(19)
_computing_structure_refinement 'SHELXL-2018/3 (Sheldrick, 2018)'
_diffrn_ambient_temperature 100(2)
_diffrn_detector_area_resol_mean 10.5594
_diffrn_measured_fraction_theta_full 0.997
_diffrn_measured_fraction_theta_max 0.997
_diffrn_measurement_device_type 'SuperNova, Dual, Cu at zero, Atlas'
_diffrn_measurement_method '\w scans'
_diffrn_radiation_type CuK\a
_diffrn_radiation_wavelength 1.54184
_diffrn_reflns_av_R_equivalents 0.0396
_diffrn_reflns_av_unetI/netI 0.0590
_diffrn_reflns_Laue_measured_fraction_full 0.997
_diffrn_reflns_Laue_measured_fraction_max 0.997
_diffrn_reflns_limit_h_max 16
_diffrn_reflns_limit_h_min -16
_diffrn_reflns_limit_k_max 17
_diffrn_reflns_limit_k_min -17
_diffrn_reflns_limit_l_max 21
_diffrn_reflns_limit_l_min -15
_diffrn_reflns_number 24214
_diffrn_reflns_point_group_measured_fraction_full 0.997
_diffrn_reflns_point_group_measured_fraction_max 0.997
_diffrn_reflns_theta_full 66.598
_diffrn_reflns_theta_max 66.598
_diffrn_reflns_theta_min 3.398
_diffrn_source 'fine-focus sealed tube'
_exptl_absorpt_coefficient_mu 1.060
_exptl_absorpt_correction_T_max 1.00000
_exptl_absorpt_correction_T_min 0.74528
_exptl_absorpt_correction_type multi-scan
_exptl_crystal_colour red
_exptl_crystal_density_diffrn 1.002
_exptl_crystal_description block
_exptl_crystal_F_000 1082
_exptl_crystal_size_max 0.160
_exptl_crystal_size_mid 0.140
_exptl_crystal_size_min 0.120
_refine_diff_density_max 2.133
_refine_diff_density_min -0.699
_refine_diff_density_rms 0.102
_refine_ls_extinction_method none
_refine_ls_goodness_of_fit_ref 1.351
_refine_ls_hydrogen_treatment constr
_refine_ls_matrix_type full
_refine_ls_number_parameters 675
_refine_ls_number_reflns 11844
_refine_ls_number_restraints 7
_refine_ls_restrained_S_all 1.351
_refine_ls_R_factor_all 0.1343
_refine_ls_R_factor_gt 0.1052
_refine_ls_shift/su_max 0.039
_refine_ls_shift/su_mean 0.001
_refine_ls_structure_factor_coef Fsqd
_refine_ls_weighting_details 'w=1/[\s^2^(Fo^2^)+(0.2000P)^2^] where P=(Fo^2^+2Fc^2^)/3'
_refine_ls_weighting_scheme calc
_refine_ls_wR_factor_gt 0.3244
_refine_ls_wR_factor_ref 0.3555
_reflns_Friedel_coverage 0.000
_reflns_number_gt 8413
_reflns_number_total 11844
_reflns_threshold_expression 'I > 2\s(I)'
_cod_data_source_file am1c04573_si_002.cif
_cod_data_source_block CPOC-101Delta
_cod_depositor_comments 'Adding full bibliography for 4518702--4518709.cif.'
_cod_database_code 4518705
_shelx_shelxl_version_number 2018/3
_shelx_space_group_comment
;
The symmetry employed for this shelxl refinement is uniquely defined
by the following loop, which should always be used as a source of
symmetry information in preference to the above space-group names.
They are only intended as comments.
;

loop_
_space_group_symop_operation_xyz
'x, y, z'
'-x, -y, -z'

loop_
_atom_site_label
_atom_site_type_symbol
_atom_site_fract_x
_atom_site_fract_y
_atom_site_fract_z
_atom_site_U_iso_or_equiv
_atom_site_adp_type
_atom_site_occupancy
_atom_site_site_symmetry_order
_atom_site_calc_flag
_atom_site_refinement_flags_posn
_atom_site_refinement_flags_adp
_atom_site_refinement_flags_occupancy
_atom_site_disorder_assembly
_atom_site_disorder_group
O1 O 0.0697(2) 0.7283(2) 0.67365(15) 0.0288(6) Uani 1 1 d . . . . .
H1O H 0.075207 0.676833 0.649244 0.035 Uiso 1 1 calc R U . . .
O2 O 0.0856(3) 0.5632(2) 0.61609(16) 0.0388(8) Uani 1 1 d . . . . .
O3 O 0.2681(3) 0.2208(2) 0.59938(15) 0.0363(7) Uani 1 1 d . . . . .
H3O H 0.320941 0.184057 0.617026 0.044 Uiso 1 1 calc R U . . .
O4 O 0.4235(2) 0.0950(2) 0.65183(15) 0.0295(6) Uani 1 1 d . . . . .
O5 O 0.6795(2) 0.1612(2) 0.76763(17) 0.0347(7) Uani 1 1 d . . . . .
H5O H 0.685503 0.217875 0.769616 0.042 Uiso 1 1 calc R U . . .
O6 O 0.6933(2) 0.3230(2) 0.80759(16) 0.0308(6) Uani 1 1 d . . . . .
O7 O 0.5101(2) 0.6663(2) 0.82502(17) 0.0324(7) Uani 1 1 d . . . . .
H7O H 0.452621 0.700149 0.812086 0.039 Uiso 1 1 calc R U . . .
O8 O 0.3374(2) 0.77477(19) 0.78686(15) 0.0270(6) Uani 1 1 d . . . . .
N1 N 0.2640(3) 0.8788(2) 0.67125(17) 0.0262(7) Uani 1 1 d . . . . .
H1 H 0.309000 0.867748 0.701231 0.031 Uiso 1 1 calc R U . . .
N2 N 0.1795(4) 0.4733(3) 0.4897(2) 0.0471(10) Uani 1 1 d . . . . .
H2 H 0.142258 0.526836 0.513797 0.056 Uiso 1 1 calc R U . . .
N3 N 0.7734(3) 0.4523(3) 0.75226(18) 0.0305(8) Uani 1 1 d . . . . .
H3A H 0.778499 0.391286 0.757532 0.037 Uiso 1 1 calc R U . . .
N4 N 0.6114(3) 0.0466(3) 0.58939(18) 0.0308(7) Uani 1 1 d . . . . .
H4 H 0.551105 0.042612 0.590465 0.037 Uiso 1 1 calc R U . . .
C1 C 0.1304(3) 0.7031(3) 0.7293(2) 0.0235(8) Uani 1 1 d . . . . .
C2 C 0.1249(3) 0.6302(3) 0.7804(2) 0.0230(8) Uani 1 1 d . . . . .
C3 C 0.1902(3) 0.6107(3) 0.8360(2) 0.0239(8) Uani 1 1 d . . . . .
H3 H 0.186999 0.561628 0.870469 0.029 Uiso 1 1 calc R U . . .
C4 C 0.2591(3) 0.6598(3) 0.8427(2) 0.0233(8) Uani 1 1 d . . . . .
C5 C 0.2691(3) 0.7316(3) 0.7877(2) 0.0232(8) Uani 1 1 d . . . . .
C6 C 0.2009(3) 0.7545(3) 0.7320(2) 0.0232(8) Uani 1 1 d . . . . .
C7 C 0.2204(3) 0.3008(3) 0.6451(2) 0.0292(9) Uani 1 1 d . . . . .
C8 C 0.2093(3) 0.2975(3) 0.7230(2) 0.0240(8) Uani 1 1 d . . . . .
C9 C 0.1552(3) 0.3866(3) 0.7635(2) 0.0217(7) Uani 1 1 d . . . . .
H9 H 0.148887 0.384649 0.815862 0.026 Uiso 1 1 calc R U . . .
C10 C 0.1110(3) 0.4759(3) 0.7313(2) 0.0234(8) Uani 1 1 d . . . . .
C11 C 0.1223(3) 0.4814(3) 0.6511(2) 0.0302(9) Uani 1 1 d . . . . .
C12 C 0.1788(4) 0.3914(3) 0.6085(2) 0.0358(10) Uani 1 1 d . . . . .
C13 C 0.5789(3) 0.1709(3) 0.7700(2) 0.0282(8) Uani 1 1 d . . . . .
C14 C 0.5032(3) 0.2221(3) 0.8282(2) 0.0237(8) Uani 1 1 d . . . . .
C15 C 0.4014(3) 0.2302(3) 0.8231(2) 0.0226(7) Uani 1 1 d . . . . .
H15 H 0.350426 0.266812 0.860530 0.027 Uiso 1 1 calc R U . . .
C16 C 0.3706(3) 0.1880(3) 0.7670(2) 0.0231(8) Uani 1 1 d . . . . .
C17 C 0.4473(3) 0.1357(3) 0.7082(2) 0.0277(8) Uani 1 1 d . . . . .
C18 C 0.5517(3) 0.1279(3) 0.7101(2) 0.0276(8) Uani 1 1 d . . . . .
C19 C 0.5091(3) 0.5746(3) 0.8435(2) 0.0264(8) Uani 1 1 d . . . . .
C20 C 0.4256(3) 0.5549(3) 0.8832(2) 0.0257(8) Uani 1 1 d . . . . .
C21 C 0.4355(3) 0.4558(3) 0.8978(2) 0.0248(8) Uani 1 1 d . . . . .
H21 H 0.378765 0.442778 0.924386 0.030 Uiso 1 1 calc R U . . .
C22 C 0.5227(3) 0.3762(3) 0.8756(2) 0.0253(8) Uani 1 1 d . . . . .
C23 C 0.6086(3) 0.3948(3) 0.8334(2) 0.0269(8) Uani 1 1 d . . . . .
C24 C 0.6032(3) 0.4951(3) 0.8191(2) 0.0279(8) Uani 1 1 d . . . . .
C25 C 0.0537(3) 0.5703(3) 0.7759(2) 0.0235(8) Uani 1 1 d . . . . .
H25 H 0.000653 0.609493 0.746715 0.028 Uiso 1 1 calc R U . . .
C26 C 0.2577(3) 0.2023(3) 0.7637(2) 0.0225(7) Uani 1 1 d . . . . .
H26 H 0.256940 0.148301 0.732411 0.027 Uiso 1 1 calc R U . . .
C27 C 0.5305(3) 0.2697(3) 0.8926(2) 0.0250(8) Uani 1 1 d . . . . .
H27 H 0.603000 0.233911 0.895667 0.030 Uiso 1 1 calc R U . . .
C28 C 0.3242(3) 0.6384(3) 0.9061(2) 0.0243(8) Uani 1 1 d . . . . .
H28 H 0.342156 0.697560 0.912680 0.029 Uiso 1 1 calc R U . . .
C29 C 0.2018(3) 0.8280(3) 0.6784(2) 0.0234(8) Uani 1 1 d . . . . .
H29 H 0.153842 0.841400 0.645242 0.028 Uiso 1 1 calc R U . . .
C30 C 0.2058(4) 0.3934(4) 0.5283(2) 0.0456(12) Uani 1 1 d . . . . .
H30 H 0.243889 0.334637 0.502762 0.055 Uiso 1 1 calc R U . . .
C31 C 0.6300(3) 0.0847(3) 0.6481(2) 0.0295(8) Uani 1 1 d . . . . .
H31 H 0.696678 0.083685 0.649793 0.035 Uiso 1 1 calc R U . . .
C32 C 0.6873(3) 0.5180(3) 0.7799(2) 0.0289(9) Uani 1 1 d . . . . .
H32 H 0.681041 0.583976 0.773429 0.035 Uiso 1 1 calc R U . . .
C33 C 0.2597(3) 0.9545(3) 0.6134(2) 0.0281(8) Uani 1 1 d . . . . .
H33A H 0.277630 1.007431 0.633045 0.034 Uiso 1 1 calc R U . . .
H33B H 0.190008 0.981854 0.602148 0.034 Uiso 1 1 calc R U . . .
C34 C 0.2089(4) 0.4793(4) 0.4069(3) 0.0459(12) Uani 1 1 d . . . . .
H34A H 0.263192 0.508172 0.396713 0.055 Uiso 1 1 calc R U . . .
H34B H 0.234407 0.413814 0.384405 0.055 Uiso 1 1 calc R U . . .
C35 C 0.1183(4) 0.5405(4) 0.3735(2) 0.0471(12) Uani 1 1 d . . . . .
H35A H 0.104665 0.609336 0.384956 0.057 Uiso 1 1 calc R U . . .
H35B H 0.058519 0.523208 0.395338 0.057 Uiso 1 1 calc R U . . .
C36 C 0.6871(3) 0.0102(3) 0.5215(2) 0.0296(9) Uani 1 1 d . . . . .
H36A H 0.682261 -0.050917 0.504284 0.036 Uiso 1 1 calc R U . . .
H36B H 0.755875 -0.002998 0.533390 0.036 Uiso 1 1 calc R U . . .
C37 C 0.6678(3) 0.0863(3) 0.4587(2) 0.0298(9) Uani 1 1 d . . . . .
H37A H 0.597232 0.103520 0.449683 0.036 Uiso 1 1 calc R U . . .
H37B H 0.678151 0.145597 0.474376 0.036 Uiso 1 1 calc R U . . .
C38 C 0.8631(4) 0.4754(4) 0.7123(2) 0.0372(10) Uani 1 1 d . . . . .
H38A H 0.923945 0.434841 0.732477 0.045 Uiso 1 1 calc R U . . .
H38B H 0.854062 0.543575 0.722842 0.045 Uiso 1 1 calc R U . . .
C39 C -0.0031(3) 0.5548(3) 0.8536(2) 0.0250(8) Uani 1 1 d . . . . .
H39A H -0.045869 0.515704 0.846560 0.030 Uiso 1 1 calc R U . . .
H39B H 0.047446 0.517134 0.884509 0.030 Uiso 1 1 calc R U . . .
C40 C -0.1291(4) 0.6254(4) 0.9688(3) 0.0464(12) Uani 1 1 d . . . . .
H40A H -0.170241 0.685356 0.995451 0.070 Uiso 1 1 calc R U . . .
H40B H -0.081371 0.585125 0.999759 0.070 Uiso 1 1 calc R U . . .
H40C H -0.172860 0.590533 0.956866 0.070 Uiso 1 1 calc R U . . .
C41 C -0.0704(3) 0.6493(3) 0.8963(2) 0.0338(9) Uani 1 1 d . . . . .
H41 H -0.023052 0.679598 0.911698 0.041 Uiso 1 1 calc R U . . .
C42 C -0.1380(5) 0.7246(5) 0.8492(3) 0.0658(18) Uani 1 1 d . . . . .
H42A H -0.173080 0.783931 0.878406 0.099 Uiso 1 1 calc R U . . .
H42B H -0.187553 0.699179 0.833807 0.099 Uiso 1 1 calc R U . . .
H42C H -0.096449 0.738563 0.805286 0.099 Uiso 1 1 calc R U . . .
C43 C 0.1949(3) 0.1957(3) 0.8406(2) 0.0229(8) Uani 1 1 d . . . . .
H43A H 0.198460 0.245443 0.874129 0.028 Uiso 1 1 calc R U . . .
H43B H 0.123542 0.211328 0.834103 0.028 Uiso 1 1 calc R U . . .
C44 C 0.2259(8) 0.0144(4) 0.8318(3) 0.084(3) Uani 1 1 d . . . . .
H44A H 0.253919 -0.047178 0.856016 0.126 Uiso 1 1 calc R U . . .
H44B H 0.265647 0.013817 0.783004 0.126 Uiso 1 1 calc R U . . .
H44C H 0.155944 0.023967 0.826128 0.126 Uiso 1 1 calc R U . . .
C45 C 0.2293(3) 0.0961(3) 0.8787(2) 0.0285(8) Uani 1 1 d . . . . .
H45 H 0.300709 0.082109 0.886433 0.034 Uiso 1 1 calc R U . . .
C46 C 0.1656(4) 0.0984(3) 0.9552(2) 0.0400(11) Uani 1 1 d . . . . .
H46A H 0.188925 0.035146 0.978099 0.060 Uiso 1 1 calc R U . . .
H46B H 0.094650 0.114103 0.949376 0.060 Uiso 1 1 calc R U . . .
H46C H 0.172637 0.147488 0.986658 0.060 Uiso 1 1 calc R U . . .
C47 C 0.4695(3) 0.2583(3) 0.9698(2) 0.0274(8) Uani 1 1 d . . . . .
H47A H 0.488672 0.291712 1.008114 0.033 Uiso 1 1 calc R U . . .
H47B H 0.396774 0.290677 0.968171 0.033 Uiso 1 1 calc R U . . .
C48 C 0.5969(4) 0.0979(4) 1.0059(3) 0.0469(12) Uani 1 1 d . . . . .
H48A H 0.604609 0.030923 1.019246 0.070 Uiso 1 1 calc R U . . .
H48B H 0.612529 0.130078 1.046118 0.070 Uiso 1 1 calc R U . . .
H48C H 0.643128 0.099007 0.960594 0.070 Uiso 1 1 calc R U . . .
C49 C 0.4871(3) 0.1512(3) 0.9930(2) 0.0300(9) Uani 1 1 d . . . . .
H49 H 0.472814 0.116930 0.952068 0.036 Uiso 1 1 calc R U . . .
C50 C 0.4114(4) 0.1481(4) 1.0636(3) 0.0515(13) Uani 1 1 d . . . . .
H50A H 0.424395 0.081134 1.079386 0.077 Uiso 1 1 calc R U . . .
H50B H 0.342353 0.174856 1.052512 0.077 Uiso 1 1 calc R U . . .
H50C H 0.419820 0.186250 1.103344 0.077 Uiso 1 1 calc R U . . .
C51 C 0.2646(3) 0.6215(3) 0.9824(2) 0.0265(8) Uani 1 1 d . . . . .
H51A H 0.249475 0.561020 0.978670 0.032 Uiso 1 1 calc R U . . .
H51B H 0.308862 0.612447 1.020775 0.032 Uiso 1 1 calc R U . . .
C52 C 0.1088(4) 0.6740(4) 1.0801(3) 0.0414(11) Uani 1 1 d . . . . .
H52A H 0.045603 0.726122 1.096281 0.062 Uiso 1 1 calc R U . . .
H52B H 0.151575 0.661609 1.119002 0.062 Uiso 1 1 calc R U . . .
H52C H 0.094198 0.615445 1.070312 0.062 Uiso 1 1 calc R U . . .
C53 C 0.1643(3) 0.7041(3) 1.0084(2) 0.0269(8) Uani 1 1 d . . . . .
H53 H 0.120550 0.713570 0.969041 0.032 Uiso 1 1 calc R U . . .
C54 C 0.1803(4) 0.8023(3) 1.0213(3) 0.0440(11) Uani 1 1 d . . . . .
H54A H 0.115023 0.851650 1.037157 0.066 Uiso 1 1 calc R U . . .
H54B H 0.212603 0.821954 0.975086 0.066 Uiso 1 1 calc R U . . .
H54C H 0.223418 0.794618 1.059536 0.066 Uiso 1 1 calc R U . . .
C56 C 0.6391(12) 0.3201(12) 0.6190(9) 0.072(4) Uiso 0.5 1 d . U P A 1
H56 H 0.618467 0.304525 0.668259 0.086 Uiso 0.5 1 calc R U P A 1
C57 C 0.7375(10) 0.2835(9) 0.5903(7) 0.061(3) Uiso 0.5 1 d . U P A 1
H57 H 0.784446 0.248680 0.621501 0.073 Uiso 0.5 1 calc R U P A 1
C58 C 0.7718(9) 0.2951(9) 0.5173(6) 0.055(3) Uiso 0.5 1 d . U P A 1
H58 H 0.840274 0.264605 0.496850 0.066 Uiso 0.5 1 calc R U P A 1
C59 C 0.7029(11) 0.3531(10) 0.4743(8) 0.068(3) Uiso 0.5 1 d . U P A 1
H59 H 0.724607 0.366663 0.424672 0.082 Uiso 0.5 1 calc R U P A 1
C60 C 0.5979(11) 0.3923(11) 0.5060(8) 0.071(3) Uiso 0.5 1 d . U P A 1
H60 H 0.550259 0.427221 0.475385 0.086 Uiso 0.5 1 calc R U P A 1
C61 C 0.5653(11) 0.3806(11) 0.5790(8) 0.068(3) Uiso 0.5 1 d D U P A 1
C62 C 0.4489(18) 0.434(3) 0.606(2) 0.186(13) Uiso 0.5 1 d D . P A 1
H62 H 0.401984 0.470213 0.575393 0.223 Uiso 0.5 1 calc R U P A 1
C63 C 0.4249(14) 0.4195(15) 0.6843(9) 0.072(4) Uiso 0.5 1 d . . P A 1
H63A H 0.476199 0.382221 0.711207 0.087 Uiso 0.5 1 calc R U P A 1
H63B H 0.357845 0.447127 0.708682 0.087 Uiso 0.5 1 calc R U P A 1
Cl1 Cl 0.3806(5) 0.4846(4) 0.6841(3) 0.1086(16) Uani 0.5 1 d . . P B 2
Cl2 Cl 0.4554(3) 0.3267(2) 0.57531(18) 0.0624(7) Uani 0.5 1 d . . P B 2
Cl3 Cl 0.5921(4) 0.3917(5) 0.6431(3) 0.1195(19) Uani 0.5 1 d . . P B 2
C55 C 0.4701(16) 0.3777(11) 0.6525(11) 0.099(7) Uani 0.5 1 d . . P B 2
H55 H 0.468803 0.330274 0.692928 0.119 Uiso 0.5 1 calc R U P B 2

loop_
_atom_site_aniso_label
_atom_site_aniso_U_11
_atom_site_aniso_U_22
_atom_site_aniso_U_33
_atom_site_aniso_U_23
_atom_site_aniso_U_13
_atom_site_aniso_U_12
O1 0.0386(16) 0.0241(14) 0.0282(14) 0.0056(11) -0.0153(12) -0.0123(12)
O2 0.067(2) 0.0258(15) 0.0265(14) 0.0076(11) -0.0207(14) -0.0140(14)
O3 0.058(2) 0.0252(15) 0.0242(14) -0.0017(11) -0.0107(13) -0.0102(13)
O4 0.0366(15) 0.0305(15) 0.0254(13) -0.0049(11) -0.0011(11) -0.0172(12)
O5 0.0277(15) 0.0377(16) 0.0419(16) -0.0025(13) -0.0058(12) -0.0145(12)
O6 0.0284(14) 0.0306(15) 0.0367(15) 0.0083(12) -0.0117(12) -0.0118(12)
O7 0.0355(16) 0.0300(15) 0.0409(16) 0.0125(12) -0.0142(13) -0.0207(12)
O8 0.0359(15) 0.0235(13) 0.0293(13) 0.0058(10) -0.0105(11) -0.0183(11)
N1 0.0348(18) 0.0197(15) 0.0242(15) 0.0037(12) -0.0037(13) -0.0101(13)
N2 0.066(3) 0.039(2) 0.032(2) 0.0020(16) -0.0144(19) -0.010(2)
N3 0.0332(18) 0.0396(19) 0.0261(16) 0.0107(14) -0.0135(14) -0.0187(16)
N4 0.0364(19) 0.0286(17) 0.0257(16) 0.0001(13) 0.0033(14) -0.0119(14)
C1 0.030(2) 0.0208(18) 0.0223(17) 0.0020(14) -0.0079(15) -0.0100(15)
C2 0.0291(19) 0.0190(17) 0.0240(17) 0.0017(14) -0.0072(15) -0.0106(15)
C3 0.033(2) 0.0189(17) 0.0229(17) 0.0029(13) -0.0059(15) -0.0128(15)
C4 0.032(2) 0.0191(17) 0.0233(17) 0.0015(14) -0.0067(15) -0.0131(15)
C5 0.031(2) 0.0182(17) 0.0228(17) -0.0004(14) -0.0031(15) -0.0114(15)
C6 0.0283(19) 0.0196(17) 0.0220(17) 0.0009(14) -0.0003(15) -0.0100(15)
C7 0.043(2) 0.0242(19) 0.0242(18) -0.0008(15) -0.0109(17) -0.0139(17)
C8 0.032(2) 0.0222(18) 0.0236(18) 0.0016(14) -0.0080(15) -0.0153(15)
C9 0.0264(18) 0.0239(18) 0.0207(16) 0.0036(14) -0.0086(14) -0.0143(15)
C10 0.0284(19) 0.0243(19) 0.0238(18) 0.0037(14) -0.0084(15) -0.0153(15)
C11 0.046(2) 0.026(2) 0.0260(19) 0.0051(15) -0.0160(17) -0.0177(18)
C12 0.056(3) 0.029(2) 0.027(2) 0.0019(16) -0.0122(19) -0.018(2)
C13 0.029(2) 0.0247(19) 0.033(2) 0.0045(15) -0.0046(16) -0.0116(16)
C14 0.0272(19) 0.0236(18) 0.0246(18) 0.0067(14) -0.0052(15) -0.0142(15)
C15 0.0261(19) 0.0203(17) 0.0235(17) 0.0040(13) -0.0021(14) -0.0115(14)
C16 0.031(2) 0.0189(17) 0.0216(17) 0.0017(13) -0.0050(15) -0.0111(15)
C17 0.037(2) 0.0219(18) 0.0271(19) 0.0005(14) -0.0050(16) -0.0133(16)
C18 0.035(2) 0.0238(19) 0.0258(18) 0.0021(15) -0.0014(16) -0.0139(16)
C19 0.036(2) 0.0247(19) 0.0287(19) 0.0086(15) -0.0161(16) -0.0188(16)
C20 0.034(2) 0.0249(19) 0.0243(18) 0.0050(14) -0.0124(16) -0.0153(16)
C21 0.032(2) 0.0281(19) 0.0222(17) 0.0053(14) -0.0098(15) -0.0187(16)
C22 0.031(2) 0.0239(19) 0.0267(18) 0.0041(14) -0.0109(16) -0.0137(16)
C23 0.033(2) 0.028(2) 0.0288(19) 0.0086(15) -0.0174(16) -0.0166(17)
C24 0.031(2) 0.032(2) 0.0279(19) 0.0084(15) -0.0120(16) -0.0169(17)
C25 0.0280(19) 0.0228(18) 0.0228(17) 0.0046(14) -0.0075(15) -0.0112(15)
C26 0.0289(19) 0.0213(18) 0.0223(17) 0.0023(14) -0.0063(15) -0.0141(15)
C27 0.0282(19) 0.0238(19) 0.0262(18) 0.0064(14) -0.0074(15) -0.0119(15)
C28 0.034(2) 0.0211(18) 0.0248(18) 0.0038(14) -0.0085(16) -0.0174(15)
C29 0.0305(19) 0.0186(17) 0.0208(17) -0.0001(13) -0.0031(14) -0.0081(15)
C30 0.074(3) 0.033(2) 0.029(2) 0.0012(18) -0.019(2) -0.012(2)
C31 0.032(2) 0.0249(19) 0.031(2) 0.0036(15) 0.0002(16) -0.0109(16)
C32 0.036(2) 0.034(2) 0.0267(18) 0.0110(16) -0.0178(17) -0.0206(18)
C33 0.036(2) 0.0187(18) 0.0286(19) 0.0061(15) 0.0001(16) -0.0099(15)
C34 0.052(3) 0.048(3) 0.035(2) 0.002(2) -0.003(2) -0.013(2)
C35 0.064(3) 0.056(3) 0.028(2) 0.009(2) -0.008(2) -0.030(3)
C36 0.034(2) 0.0229(18) 0.0252(19) 0.0033(15) 0.0051(16) -0.0052(16)
C37 0.037(2) 0.0224(19) 0.0273(19) 0.0026(15) 0.0004(16) -0.0088(16)
C38 0.043(2) 0.057(3) 0.0231(19) 0.0067(18) -0.0060(17) -0.032(2)
C39 0.032(2) 0.0251(19) 0.0248(18) 0.0040(14) -0.0046(15) -0.0180(16)
C40 0.062(3) 0.035(2) 0.036(2) -0.0005(19) 0.011(2) -0.016(2)
C41 0.039(2) 0.031(2) 0.029(2) 0.0002(16) -0.0007(18) -0.0111(18)
C42 0.072(4) 0.051(3) 0.049(3) 0.002(2) 0.001(3) 0.009(3)
C43 0.0263(19) 0.0206(18) 0.0234(17) -0.0003(14) -0.0014(14) -0.0107(14)
C44 0.188(9) 0.029(3) 0.036(3) 0.001(2) 0.001(4) -0.044(4)
C45 0.027(2) 0.026(2) 0.0294(19) 0.0060(15) 0.0037(16) -0.0092(16)
C46 0.055(3) 0.026(2) 0.034(2) 0.0083(17) 0.000(2) -0.012(2)
C47 0.032(2) 0.028(2) 0.0255(18) 0.0040(15) -0.0098(16) -0.0132(16)
C48 0.041(3) 0.035(2) 0.070(3) 0.026(2) -0.023(2) -0.018(2)
C49 0.034(2) 0.027(2) 0.034(2) 0.0070(16) -0.0106(17) -0.0146(17)
C50 0.054(3) 0.045(3) 0.051(3) 0.018(2) 0.003(2) -0.017(2)
C51 0.035(2) 0.0243(19) 0.0244(18) 0.0051(14) -0.0123(16) -0.0125(16)
C52 0.043(3) 0.041(3) 0.038(2) 0.0072(19) 0.000(2) -0.014(2)
C53 0.034(2) 0.028(2) 0.0260(18) 0.0049(15) -0.0120(16) -0.0166(16)
C54 0.037(2) 0.031(2) 0.065(3) -0.007(2) 0.001(2) -0.0171(19)
Cl1 0.130(4) 0.080(3) 0.114(4) -0.038(3) -0.001(3) -0.036(3)
Cl2 0.0722(19) 0.0515(15) 0.0685(17) -0.0012(13) -0.0041(14) -0.0296(14)
Cl3 0.087(3) 0.186(6) 0.099(3) -0.008(3) -0.044(3) -0.049(3)
C55 0.139(16) 0.037(7) 0.091(11) 0.003(7) 0.032(11) -0.010(8)

loop_
_atom_type_symbol
_atom_type_description
_atom_type_scat_dispersion_real
_atom_type_scat_dispersion_imag
_atom_type_scat_source
C C 0.0181 0.0091 'International Tables Vol C Tables 4.2.6.8 and 6.1.1.4'
H H 0.0000 0.0000 'International Tables Vol C Tables 4.2.6.8 and 6.1.1.4'
N N 0.0311 0.0180 'International Tables Vol C Tables 4.2.6.8 and 6.1.1.4'
O O 0.0492 0.0322 'International Tables Vol C Tables 4.2.6.8 and 6.1.1.4'
Cl Cl 0.3639 0.7018 'International Tables Vol C Tables 4.2.6.8 and 6.1.1.4'

loop_
_geom_angle_atom_site_label_1
_geom_angle_atom_site_label_2
_geom_angle_atom_site_label_3
_geom_angle
_geom_angle_site_symmetry_1
_geom_angle_site_symmetry_3
_geom_angle_publ_flag
C29 N1 C33 121.9(3) . . ?
C30 N2 C34 124.8(4) . . ?
C32 N3 C38 124.1(4) . . ?
C31 N4 C36 124.1(4) . . ?
O1 C1 C2 122.0(3) . . ?
O1 C1 C6 117.1(3) . . ?
C2 C1 C6 120.9(3) . . ?
C1 C2 C3 117.4(3) . . ?
C1 C2 C25 121.7(3) . . ?
C3 C2 C25 120.9(3) . . ?
C4 C3 C2 124.5(3) . . ?
C3 C4 C5 118.4(3) . . ?
C3 C4 C28 122.0(3) . . ?
C5 C4 C28 119.5(3) . . ?
O8 C5 C4 121.9(3) . . ?
O8 C5 C6 120.4(3) . . ?
C4 C5 C6 117.6(3) . . ?
C29 C6 C1 117.7(3) . . ?
C29 C6 C5 121.3(3) . . ?
C1 C6 C5 121.0(3) . . ?
O3 C7 C8 123.8(4) . . ?
O3 C7 C12 116.1(3) . . ?
C8 C7 C12 120.1(4) . . ?
C7 C8 C9 117.5(3) . . ?
C7 C8 C26 121.3(3) . . ?
C9 C8 C26 121.1(3) . . ?
C10 C9 C8 124.9(3) . . ?
C9 C10 C11 118.6(4) . . ?
C9 C10 C25 123.9(3) . . ?
C11 C10 C25 117.5(3) . . ?
O2 C11 C10 122.6(4) . . ?
O2 C11 C12 120.0(4) . . ?
C10 C11 C12 117.3(4) . . ?
C7 C12 C30 117.5(4) . . ?
C7 C12 C11 121.5(4) . . ?
C30 C12 C11 120.6(4) . . ?
O5 C13 C14 122.2(4) . . ?
O5 C13 C18 117.7(4) . . ?
C14 C13 C18 120.1(4) . . ?
C13 C14 C15 117.0(3) . . ?
C13 C14 C27 121.0(3) . . ?
C15 C14 C27 121.9(3) . . ?
C16 C15 C14 125.4(4) . . ?
C15 C16 C17 117.5(4) . . ?
C15 C16 C26 122.6(3) . . ?
C17 C16 C26 119.7(3) . . ?
O4 C17 C16 121.1(4) . . ?
O4 C17 C18 120.1(4) . . ?
C16 C17 C18 118.8(3) . . ?
C13 C18 C31 118.0(4) . . ?
C13 C18 C17 121.1(4) . . ?
C31 C18 C17 120.6(4) . . ?
O7 C19 C20 123.9(4) . . ?
O7 C19 C24 115.9(4) . . ?
C20 C19 C24 120.2(4) . . ?
C19 C20 C21 117.6(4) . . ?
C19 C20 C28 120.4(3) . . ?
C21 C20 C28 121.8(4) . . ?
C22 C21 C20 125.2(4) . . ?
C21 C22 C23 118.0(4) . . ?
C21 C22 C27 123.6(4) . . ?
C23 C22 C27 118.4(3) . . ?
O6 C23 C22 121.9(4) . . ?
O6 C23 C24 119.3(4) . . ?
C22 C23 C24 118.8(4) . . ?
C32 C24 C23 121.2(4) . . ?
C32 C24 C19 118.6(4) . . ?
C23 C24 C19 120.1(4) . . ?
C10 C25 C2 110.4(3) . . ?
C10 C25 C39 113.8(3) . . ?
C2 C25 C39 113.1(3) . . ?
C8 C26 C16 109.9(3) . . ?
C8 C26 C43 112.6(3) . . ?
C16 C26 C43 114.0(3) . . ?
C14 C27 C22 111.5(3) . . ?
C14 C27 C47 112.7(3) . . ?
C22 C27 C47 112.8(3) . . ?
C4 C28 C20 110.7(3) . . ?
C4 C28 C51 112.7(3) . . ?
C20 C28 C51 113.3(3) . . ?
N1 C29 C6 125.4(3) . . ?
N2 C30 C12 123.0(4) . . ?
N4 C31 C18 122.4(4) . . ?
N3 C32 C24 123.6(4) . . ?
N1 C33 C37 112.1(3) . 2_666 ?
C35 C34 N2 109.4(4) . . ?
C34 C35 C38 110.5(4) . 2_666 ?
N4 C36 C37 110.4(3) . . ?
C33 C37 C36 110.4(3) 2_666 . ?
N3 C38 C35 114.8(4) . 2_666 ?
C41 C39 C25 114.8(3) . . ?
C42 C41 C40 113.3(4) . . ?
C42 C41 C39 114.4(4) . . ?
C40 C41 C39 110.3(4) . . ?
C45 C43 C26 115.2(3) . . ?
C44 C45 C46 109.8(4) . . ?
C44 C45 C43 112.7(4) . . ?
C46 C45 C43 111.0(3) . . ?
C49 C47 C27 114.0(3) . . ?
C48 C49 C50 110.7(4) . . ?
C48 C49 C47 112.5(3) . . ?
C50 C49 C47 109.6(4) . . ?
C53 C51 C28 115.2(3) . . ?
C52 C53 C51 109.7(3) . . ?
C52 C53 C54 110.2(4) . . ?
C51 C53 C54 112.8(3) . . ?
C57 C56 C61 123.1(14) . . ?
C56 C57 C58 121.9(13) . . ?
C57 C58 C59 117.9(12) . . ?
C58 C59 C60 119.3(13) . . ?
C61 C60 C59 121.8(14) . . ?
C60 C61 C56 115.5(14) . . ?
C60 C61 C62 115.3(18) . . ?
C56 C61 C62 129.1(19) . . ?
C63 C62 C61 110(2) . . ?
Cl2 C55 Cl1 118.0(13) . . ?
Cl2 C55 Cl3 111.1(10) . . ?
Cl1 C55 Cl3 108.6(10) . . ?

loop_
_geom_bond_atom_site_label_1
_geom_bond_atom_site_label_2
_geom_bond_distance
_geom_bond_site_symmetry_2
_geom_bond_publ_flag
O1 C1 1.369(4) . ?
O2 C11 1.298(5) . ?
O3 C7 1.355(5) . ?
O4 C17 1.324(5) . ?
O5 C13 1.358(5) . ?
O6 C23 1.317(5) . ?
O7 C19 1.354(5) . ?
O8 C5 1.298(5) . ?
N1 C29 1.298(5) . ?
N1 C33 1.471(4) . ?
N2 C30 1.294(6) . ?
N2 C34 1.487(6) . ?
N3 C32 1.296(6) . ?
N3 C38 1.475(5) . ?
N4 C31 1.304(5) . ?
N4 C36 1.469(5) . ?
C1 C2 1.382(5) . ?
C1 C6 1.420(5) . ?
C2 C3 1.410(5) . ?
C2 C25 1.529(5) . ?
C3 C4 1.389(5) . ?
C4 C5 1.429(5) . ?
C4 C28 1.523(5) . ?
C5 C6 1.439(5) . ?
C6 C29 1.406(5) . ?
C7 C8 1.382(5) . ?
C7 C12 1.422(6) . ?
C8 C9 1.414(5) . ?
C8 C26 1.527(5) . ?
C9 C10 1.377(5) . ?
C10 C11 1.424(5) . ?
C10 C25 1.513(5) . ?
C11 C12 1.447(6) . ?
C12 C30 1.431(6) . ?
C13 C14 1.396(6) . ?
C13 C18 1.418(6) . ?
C14 C15 1.403(5) . ?
C14 C27 1.522(5) . ?
C15 C16 1.386(5) . ?
C16 C17 1.414(5) . ?
C16 C26 1.529(5) . ?
C17 C18 1.430(6) . ?
C18 C31 1.429(6) . ?
C19 C20 1.377(6) . ?
C19 C24 1.444(6) . ?
C20 C21 1.407(5) . ?
C20 C28 1.530(5) . ?
C21 C22 1.382(6) . ?
C22 C23 1.414(6) . ?
C22 C27 1.524(5) . ?
C23 C24 1.437(5) . ?
C24 C32 1.403(6) . ?
C25 C39 1.541(5) . ?
C26 C43 1.533(5) . ?
C27 C47 1.544(5) . ?
C28 C51 1.543(5) . ?
C33 C37 1.517(5) 2_666 ?
C34 C35 1.478(7) . ?
C35 C38 1.533(6) 2_666 ?
C36 C37 1.531(5) . ?
C39 C41 1.525(6) . ?
C40 C41 1.519(6) . ?
C41 C42 1.509(7) . ?
C43 C45 1.525(5) . ?
C44 C45 1.488(7) . ?
C45 C46 1.510(5) . ?
C47 C49 1.532(5) . ?
C48 C49 1.518(6) . ?
C49 C50 1.529(6) . ?
C51 C53 1.524(6) . ?
C52 C53 1.522(6) . ?
C53 C54 1.534(6) . ?
C56 C57 1.32(2) . ?
C56 C61 1.38(2) . ?
C57 C58 1.348(17) . ?
C58 C59 1.365(18) . ?
C59 C60 1.42(2) . ?
C60 C61 1.343(19) . ?
C61 C62 1.555(18) . ?
C62 C63 1.42(4) . ?
Cl1 C55 1.680(15) . ?
Cl2 C55 1.66(2) . ?
Cl3 C55 1.76(2) . ?
